data_7242011
loop_
_publ_author_name
'Min, Xue'
'Tian, Hong-rui'
'Li, Ming'
'Tian, Di'

_publ_section_title
;
 Fabrication of new structures from a 3D cobalt phosphonate network:
 structural transformation and proton conductivity investigation
;
_journal_issue 4
_journal_name_full CrystEngComm
_journal_page_first 876
_journal_page_last 883
_journal_paper_doi 10.1039/D0CE01508C
_journal_volume 23
_journal_year 2021
_chemical_formula_moiety 'C44 H40 Co2 N4 O14 P4 Si, O'
_chemical_formula_sum 'C44 H42 Co2 N4 O15 P4 Si'
_chemical_formula_weight 1136.64
_space_group_crystal_system monoclinic
_space_group_IT_number 14
_space_group_name_Hall '-P 2ybc'
_space_group_name_H-M_alt 'P 1 21/c 1'
_atom_sites_solution_hydrogens mixed
_audit_creation_date 2020-10-06
_audit_creation_method
;
Olex2 1.3
(compiled 2020.07.31 svn.rc2a77460 for OlexSys, GUI svn.r6145)
;
_audit_update_record
;
2020-10-06 deposited with the CCDC.	2020-12-22 downloaded from the CCDC.
;
_cell_angle_alpha 90
_cell_angle_beta 100.7220(10)
_cell_angle_gamma 90
_cell_formula_units_Z 4
_cell_length_a 12.8502(5)
_cell_length_b 25.0643(10)
_cell_length_c 15.0803(6)
_cell_measurement_reflns_used 5508
_cell_measurement_temperature 296.15
_cell_measurement_theta_max 26.047
_cell_measurement_theta_min 1.597
_cell_volume 4772.3(3)
_computing_molecular_graphics 'Olex2 1.3 (Dolomanov et al., 2009)'
_computing_publication_material 'Olex2 1.3 (Dolomanov et al., 2009)'
_computing_structure_refinement 'SHELXL 2018/3 (Sheldrick, 2015)'
_diffrn_ambient_temperature 296.15
_diffrn_measured_fraction_theta_full 1.000
_diffrn_measured_fraction_theta_max 0.999
_diffrn_measurement_device_type 'Bruker APEX-II CCD'
_diffrn_radiation_type MoK\a
_diffrn_radiation_wavelength 0.71073
_diffrn_reflns_av_R_equivalents 0.0447
_diffrn_reflns_av_unetI/netI 0.0479
_diffrn_reflns_Laue_measured_fraction_full 1.000
_diffrn_reflns_Laue_measured_fraction_max 0.999
_diffrn_reflns_limit_h_max 15
_diffrn_reflns_limit_h_min -15
_diffrn_reflns_limit_k_max 30
_diffrn_reflns_limit_k_min -29
_diffrn_reflns_limit_l_max 18
_diffrn_reflns_limit_l_min -15
_diffrn_reflns_number 29904
_diffrn_reflns_point_group_measured_fraction_full 1.000
_diffrn_reflns_point_group_measured_fraction_max 0.999
_diffrn_reflns_theta_full 25.242
_diffrn_reflns_theta_max 26.047
_diffrn_reflns_theta_min 1.597
_exptl_absorpt_coefficient_mu 0.928
_exptl_crystal_colour purple
_exptl_crystal_density_diffrn 1.582
_exptl_crystal_description plate
_exptl_crystal_F_000 2328
_refine_diff_density_max 1.360
_refine_diff_density_min -0.414
_refine_diff_density_rms 0.077
_refine_ls_extinction_method none
_refine_ls_goodness_of_fit_ref 1.028
_refine_ls_hydrogen_treatment mixed
_refine_ls_matrix_type full
_refine_ls_number_parameters 651
_refine_ls_number_reflns 9409
_refine_ls_number_restraints 9
_refine_ls_restrained_S_all 1.032
_refine_ls_R_factor_all 0.0639
_refine_ls_R_factor_gt 0.0453
_refine_ls_shift/su_max 0.001
_refine_ls_shift/su_mean 0.000
_refine_ls_structure_factor_coef Fsqd
_refine_ls_weighting_details 'w=1/[\s^2^(Fo^2^)+(0.0656P)^2^+3.1096P] where P=(Fo^2^+2Fc^2^)/3'
_refine_ls_weighting_scheme calc
_refine_ls_wR_factor_gt 0.1176
_refine_ls_wR_factor_ref 0.1294
_reflns_Friedel_coverage 0.000
_reflns_number_gt 7155
_reflns_number_total 9409
_reflns_threshold_expression 'I > 2\s(I)'
_cod_data_source_file d0ce01508c2.cif
_cod_data_source_block 3
_cod_depositor_comments 'Adding full bibliography for 7241867--7242014.cif.'
_cod_database_code 7242011
_shelx_shelxl_version_number 2018/3
_shelx_space_group_comment
;
The symmetry employed for this shelxl refinement is uniquely defined
by the following loop, which should always be used as a source of
symmetry information in preference to the above space-group names.
They are only intended as comments.
;
_olex2_refinement_description
;
1. Fixed Uiso
 At 1.2 times of:
  All C(H) groups
 At 1.5 times of:
  All O(H) groups
2. Restrained distances
 O13-H13A = O13-H13B
 0.85 with sigma of 0.02
 H13A-H13B
 1.513 with sigma of 0.02
3. Uiso/Uaniso restraints and constraints
Uanis(O1W) \\sim Ueq: with sigma of 0.01 and sigma for terminal atoms of 0.02
4.a Aromatic/amide H refined with riding coordinates:
 C31(H31), C11(H11A), C2(H2), C12(H12), C20(H20), C14(H14), C17(H17), C22(H22),
  C23(H23), C3(H3A), C6(H6A), C9(H9A), C18(H18), C8(H8), C19(H19), C5(H5),
 C15(H15), C27(H27), C32(H32), C25(H25), C28(H28), C34(H34), C26(H26), C33(H33),
  C42(H42), C44(H44), C38(H38), C37(H37), C36(H36), C43(H43), C41(H41), C35(H35)
4.b Idealised tetrahedral OH refined as rotating group:
 O11(H11), O6(H6), O3(H3), O9(H9)
;
_olex2_submission_special_instructions 'No special instructions were received'

loop_
_space_group_symop_operation_xyz
'x, y, z'
'-x, y+1/2, -z+1/2'
'-x, -y, -z'
'x, -y-1/2, z-1/2'

loop_
_atom_site_label
_atom_site_type_symbol
_atom_site_fract_x
_atom_site_fract_y
_atom_site_fract_z
_atom_site_U_iso_or_equiv
_atom_site_adp_type
_atom_site_occupancy
_atom_site_site_symmetry_order
_atom_site_calc_flag
_atom_site_refinement_flags_posn
_atom_site_refinement_flags_adp
_atom_site_refinement_flags_occupancy
_atom_site_disorder_assembly
_atom_site_disorder_group
Co1 Co 0.15826(3) 0.66262(2) -0.32363(3) 0.02742(13) Uani 1 1 d . . . . .
Co2 Co 0.49254(4) 0.61177(2) 0.48705(3) 0.02950(13) Uani 1 1 d . . . . .
Si1 Si 0.30961(7) 0.42799(3) -0.03307(5) 0.02239(19) Uani 1 1 d . . . . .
P1 P 0.73478(7) 0.29545(4) 0.11201(6) 0.0340(2) Uani 1 1 d . . . . .
P2 P 0.29686(8) 0.55935(4) 0.33605(6) 0.0342(2) Uani 1 1 d . . . . .
P4 P -0.12244(7) 0.29196(4) -0.16289(6) 0.0345(2) Uani 1 1 d . . . . .
P3 P 0.31558(7) 0.57383(3) -0.38801(5) 0.02440(19) Uani 1 1 d . . . . .
N2 N 0.6297(3) 0.63651(13) 0.5801(3) 0.0502(9) Uani 1 1 d . . . . .
N1 N 0.5801(3) 0.65948(13) 0.4073(3) 0.0558(10) Uani 1 1 d . . . . .
N4 N 0.0609(2) 0.63937(12) -0.44752(19) 0.0350(7) Uani 1 1 d . . . . .
N3 N 0.0704(2) 0.59971(12) -0.2859(2) 0.0356(7) Uani 1 1 d . . . . .
O13 O 0.4102(2) 0.68021(11) 0.5180(2) 0.0481(7) Uani 1 1 d D . . . .
O2 O 0.8189(2) 0.30429(15) 0.0562(2) 0.0708(10) Uani 1 1 d . . . . .
O14 O 0.5824(2) 0.54125(11) 0.4776(2) 0.0396(6) Uani 1 1 d . . . . .
O11 O -0.2070(2) 0.30968(15) -0.1093(2) 0.0655(9) Uani 1 1 d . . . . .
H11 H -0.199312 0.293121 -0.061663 0.098 Uiso 1 1 calc R U . . .
O12 O -0.0942(2) 0.23448(10) -0.1536(2) 0.0576(8) Uani 1 1 d . . . . .
O1W O 0.0281(5) 0.2838(3) 0.1415(5) 0.188(3) Uani 1 1 d . U . . .
O4 O 0.2785(2) 0.51376(10) 0.39647(16) 0.0399(6) Uani 1 1 d . . . . .
O6 O 0.1907(2) 0.59142(10) 0.31792(19) 0.0449(6) Uani 1 1 d . . . . .
H6 H 0.201751 0.621668 0.301162 0.067 Uiso 1 1 calc R U . . .
O3 O 0.7106(3) 0.23523(10) 0.1199(2) 0.0617(9) Uani 1 1 d . . . . .
H3 H 0.744157 0.223618 0.167641 0.092 Uiso 1 1 calc R U . . .
O10 O -0.1610(2) 0.31082(10) -0.25809(17) 0.0464(7) Uani 1 1 d . . . . .
O5 O 0.3911(2) 0.59315(10) 0.37000(16) 0.0442(6) Uani 1 1 d . . . . .
O9 O 0.22633(18) 0.54747(10) -0.45814(15) 0.0337(5) Uani 1 1 d . . . . .
H9 H 0.250618 0.537590 -0.501973 0.051 Uiso 1 1 calc R U . . .
O1 O 0.7606(2) 0.31988(10) 0.20275(17) 0.0475(7) Uani 1 1 d . . . . .
O8 O 0.28456(18) 0.62985(9) -0.36699(15) 0.0302(5) Uani 1 1 d . . . . .
O7 O 0.42113(17) 0.57024(9) -0.41785(14) 0.0293(5) Uani 1 1 d . . . . .
C31 C 0.7986(4) 0.6775(2) 0.6019(6) 0.095(2) Uani 1 1 d . . . . .
H31 H 0.849071 0.697131 0.579008 0.114 Uiso 1 1 calc R U . . .
C11 C 0.2340(3) 0.53946(15) 0.1510(2) 0.0394(9) Uani 1 1 d . . . . .
H11A H 0.181731 0.565086 0.151458 0.047 Uiso 1 1 calc R U . . .
C2 C 0.4274(3) 0.34167(14) 0.0560(3) 0.0406(9) Uani 1 1 d . . . . .
H2 H 0.366073 0.333877 0.077923 0.049 Uiso 1 1 calc R U . . .
C12 C 0.2360(3) 0.51062(14) 0.0731(2) 0.0365(8) Uani 1 1 d . . . . .
H12 H 0.184970 0.517677 0.022068 0.044 Uiso 1 1 calc R U . . .
C20 C -0.0008(3) 0.37008(15) -0.0573(3) 0.0419(9) Uani 1 1 d . . . . .
H20 H -0.061631 0.378973 -0.035520 0.050 Uiso 1 1 calc R U . . .
C14 C 0.3333(3) 0.52458(13) -0.1281(2) 0.0299(7) Uani 1 1 d . . . . .
H14 H 0.343519 0.540647 -0.071509 0.036 Uiso 1 1 calc R U . . .
C17 C 0.3057(3) 0.47816(14) -0.2959(2) 0.0351(8) Uani 1 1 d . . . . .
H17 H 0.297418 0.461968 -0.352311 0.042 Uiso 1 1 calc R U . . .
C22 C 0.0906(3) 0.31518(14) -0.1461(3) 0.0386(9) Uani 1 1 d . . . . .
H22 H 0.091595 0.286574 -0.185234 0.046 Uiso 1 1 calc R U . . .
C23 C 0.1817(3) 0.34384(14) -0.1168(3) 0.0390(9) Uani 1 1 d . . . . .
H23 H 0.243313 0.333957 -0.136597 0.047 Uiso 1 1 calc R U . . .
C3 C 0.5193(3) 0.31338(15) 0.0886(3) 0.0423(9) Uani 1 1 d . . . . .
H3A H 0.519216 0.287466 0.132785 0.051 Uiso 1 1 calc R U . . .
C6 C 0.5155(3) 0.38916(13) -0.0440(2) 0.0320(8) Uani 1 1 d . . . . .
H6A H 0.515030 0.414009 -0.089892 0.038 Uiso 1 1 calc R U . . .
C9 C 0.3890(3) 0.49532(16) 0.2226(2) 0.0415(9) Uani 1 1 d . . . . .
H9A H 0.443586 0.490949 0.271992 0.050 Uiso 1 1 calc R U . . .
C18 C 0.3046(3) 0.44746(13) -0.2201(2) 0.0342(8) Uani 1 1 d . . . . .
H18 H 0.295044 0.410786 -0.226509 0.041 Uiso 1 1 calc R U . . .
C8 C 0.3901(3) 0.46615(15) 0.1448(2) 0.0381(9) Uani 1 1 d . . . . .
H8 H 0.445008 0.442165 0.143529 0.046 Uiso 1 1 calc R U . . .
C19 C 0.0922(3) 0.39879(15) -0.0286(3) 0.0392(9) Uani 1 1 d . . . . .
H19 H 0.091756 0.426714 0.011961 0.047 Uiso 1 1 calc R U . . .
C24 C 0.1852(2) 0.38715(12) -0.0584(2) 0.0255(7) Uani 1 1 d . . . . .
C1 C 0.4247(2) 0.38165(12) -0.0091(2) 0.0263(7) Uani 1 1 d . . . . .
C10 C 0.3086(3) 0.53059(14) 0.2280(2) 0.0314(8) Uani 1 1 d . . . . .
C5 C 0.6080(3) 0.36052(14) -0.0125(2) 0.0343(8) Uani 1 1 d . . . . .
H5 H 0.667897 0.366369 -0.037512 0.041 Uiso 1 1 calc R U . . .
C13 C 0.3172(2) 0.46971(12) -0.1346(2) 0.0242(7) Uani 1 1 d . . . . .
C7 C 0.3110(2) 0.47172(12) 0.0681(2) 0.0251(7) Uani 1 1 d . . . . .
C15 C 0.3345(3) 0.55600(13) -0.2037(2) 0.0301(7) Uani 1 1 d . . . . .
H15 H 0.345596 0.592569 -0.197308 0.036 Uiso 1 1 calc R U . . .
C16 C 0.3192(2) 0.53309(12) -0.2886(2) 0.0243(7) Uani 1 1 d . . . . .
C4 C 0.6112(3) 0.32351(13) 0.0558(2) 0.0298(7) Uani 1 1 d . . . . .
C21 C -0.0034(3) 0.32866(13) -0.1176(2) 0.0305(7) Uani 1 1 d . . . . .
C27 C 0.6996(8) 0.7230(3) 0.3168(7) 0.120(3) Uani 1 1 d . . . . .
H27 H 0.740183 0.744664 0.286485 0.144 Uiso 1 1 calc R U . . .
C32 C 0.8181(5) 0.6611(3) 0.6912(7) 0.116(3) Uani 1 1 d . . . . .
H32 H 0.882597 0.668838 0.728302 0.139 Uiso 1 1 calc R U . . .
C29 C 0.6727(4) 0.67854(17) 0.4510(4) 0.0654(15) Uani 1 1 d . . . . .
C25 C 0.5465(5) 0.67152(19) 0.3206(4) 0.0756(16) Uani 1 1 d . . . . .
H25 H 0.481644 0.658303 0.291002 0.091 Uiso 1 1 calc R U . . .
C28 C 0.7339(5) 0.7112(2) 0.4045(6) 0.103(3) Uani 1 1 d . . . . .
H28 H 0.798336 0.724601 0.434548 0.124 Uiso 1 1 calc R U . . .
C34 C 0.6507(4) 0.6221(2) 0.6666(4) 0.0699(14) Uani 1 1 d . . . . .
H34 H 0.599625 0.602960 0.689502 0.084 Uiso 1 1 calc R U . . .
C30 C 0.7026(3) 0.66424(17) 0.5465(4) 0.0612(14) Uani 1 1 d . . . . .
C26 C 0.6062(7) 0.7034(2) 0.2730(5) 0.106(3) Uani 1 1 d . . . . .
H26 H 0.582108 0.711041 0.212313 0.127 Uiso 1 1 calc R U . . .
C33 C 0.7439(5) 0.6341(3) 0.7237(5) 0.099(2) Uani 1 1 d . . . . .
H33 H 0.755215 0.623535 0.783874 0.119 Uiso 1 1 calc R U . . .
C42 C -0.0661(4) 0.6014(2) -0.6006(3) 0.0672(14) Uani 1 1 d . . . . .
H42 H -0.109095 0.588643 -0.652740 0.081 Uiso 1 1 calc R U . . .
C44 C 0.0571(3) 0.66399(17) -0.5259(3) 0.0472(10) Uani 1 1 d . . . . .
H44 H 0.098053 0.694404 -0.527840 0.057 Uiso 1 1 calc R U . . .
C38 C -0.0334(4) 0.52305(18) -0.3375(3) 0.0602(12) Uani 1 1 d . . . . .
H38 H -0.073062 0.503683 -0.384537 0.072 Uiso 1 1 calc R U . . .
C37 C -0.0190(4) 0.5042(2) -0.2506(4) 0.0741(15) Uani 1 1 d . . . . .
H37 H -0.047382 0.471382 -0.238764 0.089 Uiso 1 1 calc R U . . .
C36 C 0.0372(4) 0.5337(2) -0.1814(3) 0.0653(13) Uani 1 1 d . . . . .
H36 H 0.045496 0.521902 -0.121991 0.078 Uiso 1 1 calc R U . . .
C43 C -0.0056(4) 0.6461(2) -0.6048(3) 0.0586(12) Uani 1 1 d . . . . .
H43 H -0.006755 0.663796 -0.659141 0.070 Uiso 1 1 calc R U . . .
C41 C -0.0639(3) 0.57563(19) -0.5208(3) 0.0554(11) Uani 1 1 d . . . . .
H41 H -0.105041 0.545422 -0.517587 0.066 Uiso 1 1 calc R U . . .
C35 C 0.0809(3) 0.58084(17) -0.2016(3) 0.0484(10) Uani 1 1 d . . . . .
H35 H 0.119593 0.600723 -0.154727 0.058 Uiso 1 1 calc R U . . .
C39 C 0.0118(3) 0.57127(15) -0.3542(3) 0.0386(9) Uani 1 1 d . . . . .
C40 C 0.0022(3) 0.59586(15) -0.4436(3) 0.0384(9) Uani 1 1 d . . . . .
H14A H 0.621(4) 0.5350(17) 0.527(3) 0.051(14) Uiso 1 1 d . . . . .
H14B H 0.553(5) 0.513(2) 0.459(4) 0.09(2) Uiso 1 1 d . . . . .
H13A H 0.381(4) 0.6937(19) 0.469(2) 0.075(17) Uiso 1 1 d D . . . .
H13B H 0.400(11) 0.692(5) 0.570(2) 0.41(9) Uiso 1 1 d D . . . .

loop_
_atom_site_aniso_label
_atom_site_aniso_U_11
_atom_site_aniso_U_22
_atom_site_aniso_U_33
_atom_site_aniso_U_23
_atom_site_aniso_U_13
_atom_site_aniso_U_12
Co1 0.0282(2) 0.0239(2) 0.0282(2) -0.00508(18) 0.00030(18) 0.00332(18)
Co2 0.0342(3) 0.0250(2) 0.0299(3) 0.00012(18) 0.0075(2) -0.00146(19)
Si1 0.0240(4) 0.0231(4) 0.0189(4) 0.0013(3) 0.0009(3) -0.0009(4)
P1 0.0355(5) 0.0342(5) 0.0278(5) -0.0055(4) -0.0057(4) 0.0084(4)
P2 0.0439(5) 0.0348(5) 0.0226(4) -0.0042(4) 0.0023(4) 0.0039(4)
P4 0.0315(5) 0.0340(5) 0.0352(5) -0.0005(4) -0.0013(4) -0.0084(4)
P3 0.0276(4) 0.0251(4) 0.0211(4) 0.0025(3) 0.0063(3) 0.0041(3)
N2 0.0401(19) 0.0379(19) 0.069(3) -0.0071(17) 0.0010(17) 0.0008(15)
N1 0.071(3) 0.0348(19) 0.071(3) -0.0002(17) 0.038(2) -0.0082(18)
N4 0.0311(16) 0.0358(17) 0.0352(17) -0.0045(13) -0.0012(13) 0.0043(13)
N3 0.0306(15) 0.0366(17) 0.0392(17) -0.0032(13) 0.0049(13) -0.0005(13)
O13 0.0561(18) 0.0341(15) 0.0506(18) 0.0031(13) 0.0009(15) 0.0136(13)
O2 0.0399(16) 0.125(3) 0.0476(18) 0.0164(18) 0.0079(14) 0.0284(18)
O14 0.0432(16) 0.0324(15) 0.0445(17) -0.0020(13) 0.0119(14) 0.0058(13)
O11 0.0388(16) 0.100(3) 0.058(2) -0.0092(18) 0.0107(15) -0.0110(17)
O12 0.0530(17) 0.0289(15) 0.077(2) 0.0096(13) -0.0224(15) -0.0134(13)
O1W 0.134(4) 0.141(5) 0.238(7) -0.055(5) -0.101(5) 0.038(4)
O4 0.0583(17) 0.0350(14) 0.0265(13) -0.0016(10) 0.0080(12) -0.0006(12)
O6 0.0511(16) 0.0370(15) 0.0477(16) -0.0025(13) 0.0121(13) 0.0051(13)
O3 0.076(2) 0.0288(15) 0.061(2) -0.0051(13) -0.0376(16) 0.0096(14)
O10 0.0568(17) 0.0325(14) 0.0417(15) 0.0032(11) -0.0122(13) -0.0107(13)
O5 0.0572(17) 0.0448(15) 0.0285(13) -0.0035(11) 0.0025(12) -0.0091(13)
O9 0.0329(13) 0.0427(14) 0.0249(12) -0.0014(10) 0.0040(10) 0.0019(11)
O1 0.0584(17) 0.0414(15) 0.0341(14) -0.0130(12) -0.0139(12) 0.0102(13)
O8 0.0357(13) 0.0243(12) 0.0318(12) 0.0017(10) 0.0098(10) 0.0045(10)
O7 0.0318(12) 0.0320(13) 0.0262(12) 0.0043(9) 0.0104(10) 0.0040(10)
C31 0.045(3) 0.068(4) 0.174(7) -0.062(4) 0.022(4) -0.013(3)
C11 0.048(2) 0.039(2) 0.0288(18) -0.0005(15) 0.0008(16) 0.0160(18)
C2 0.034(2) 0.038(2) 0.051(2) 0.0139(17) 0.0101(17) -0.0003(16)
C12 0.040(2) 0.040(2) 0.0240(17) -0.0006(15) -0.0074(15) 0.0100(17)
C20 0.037(2) 0.042(2) 0.049(2) -0.0125(18) 0.0130(17) -0.0071(17)
C14 0.043(2) 0.0262(17) 0.0197(16) -0.0006(13) 0.0033(14) -0.0006(15)
C17 0.053(2) 0.0299(18) 0.0230(17) -0.0038(14) 0.0091(16) -0.0037(17)
C22 0.040(2) 0.033(2) 0.042(2) -0.0120(16) 0.0073(17) -0.0047(16)
C23 0.0323(19) 0.037(2) 0.049(2) -0.0101(17) 0.0106(17) -0.0025(16)
C3 0.044(2) 0.036(2) 0.047(2) 0.0188(17) 0.0090(18) 0.0041(17)
C6 0.0345(18) 0.0302(18) 0.0309(18) 0.0072(14) 0.0051(15) 0.0038(15)
C9 0.0340(19) 0.059(3) 0.0269(19) -0.0094(17) -0.0052(15) 0.0082(18)
C18 0.055(2) 0.0205(17) 0.0281(18) -0.0003(13) 0.0098(16) -0.0039(16)
C8 0.0294(18) 0.051(2) 0.0316(19) -0.0065(16) -0.0019(15) 0.0099(17)
C19 0.036(2) 0.037(2) 0.046(2) -0.0152(17) 0.0104(17) -0.0065(16)
C24 0.0280(16) 0.0264(17) 0.0211(16) 0.0006(12) 0.0021(13) -0.0037(14)
C1 0.0279(17) 0.0220(16) 0.0276(17) -0.0009(13) 0.0014(13) -0.0004(13)
C10 0.0356(19) 0.0361(19) 0.0215(16) -0.0041(14) 0.0027(14) -0.0009(16)
C5 0.0289(18) 0.038(2) 0.037(2) 0.0007(16) 0.0092(15) 0.0038(15)
C13 0.0228(16) 0.0258(17) 0.0235(16) 0.0002(13) 0.0027(13) -0.0013(13)
C7 0.0276(16) 0.0266(17) 0.0207(15) 0.0016(13) 0.0037(13) -0.0043(14)
C15 0.0386(19) 0.0216(17) 0.0293(17) 0.0021(13) 0.0042(15) 0.0001(14)
C16 0.0244(16) 0.0247(16) 0.0239(16) 0.0028(13) 0.0050(13) 0.0029(13)
C4 0.0350(18) 0.0230(17) 0.0283(17) -0.0026(13) -0.0019(14) 0.0026(14)
C21 0.0288(18) 0.0276(18) 0.0335(18) -0.0002(14) 0.0017(14) -0.0042(14)
C27 0.167(8) 0.055(4) 0.179(9) 0.008(5) 0.138(8) -0.014(4)
C32 0.046(3) 0.113(6) 0.168(8) -0.082(6) -0.034(4) 0.023(4)
C29 0.059(3) 0.031(2) 0.121(5) -0.011(3) 0.054(3) -0.009(2)
C25 0.126(5) 0.049(3) 0.065(3) 0.011(2) 0.052(3) 0.002(3)
C28 0.097(5) 0.055(3) 0.186(8) -0.018(4) 0.098(6) -0.025(3)
C34 0.063(3) 0.063(3) 0.072(4) -0.013(3) -0.016(3) 0.002(3)
C30 0.036(2) 0.041(2) 0.109(4) -0.027(3) 0.022(3) -0.0024(19)
C26 0.173(7) 0.060(4) 0.115(6) 0.018(3) 0.106(6) 0.003(4)
C33 0.068(4) 0.105(5) 0.104(5) -0.041(4) -0.036(4) 0.020(4)
C42 0.058(3) 0.091(4) 0.044(3) -0.019(3) -0.012(2) 0.000(3)
C44 0.048(2) 0.056(3) 0.036(2) 0.0013(18) 0.0045(18) 0.006(2)
C38 0.055(3) 0.054(3) 0.069(3) -0.006(2) 0.006(2) -0.022(2)
C37 0.075(3) 0.061(3) 0.087(4) 0.013(3) 0.015(3) -0.034(3)
C36 0.066(3) 0.071(3) 0.058(3) 0.022(2) 0.010(2) -0.022(3)
C43 0.054(3) 0.081(3) 0.036(2) 0.001(2) -0.007(2) 0.006(3)
C41 0.048(2) 0.060(3) 0.052(3) -0.015(2) -0.009(2) -0.007(2)
C35 0.046(2) 0.056(3) 0.042(2) 0.0003(19) 0.0056(18) -0.008(2)
C39 0.0281(18) 0.038(2) 0.049(2) -0.0061(17) 0.0052(16) -0.0022(16)
C40 0.0306(19) 0.040(2) 0.042(2) -0.0135(17) 0.0003(16) 0.0031(16)

loop_
_atom_type_symbol
_atom_type_description
_atom_type_scat_dispersion_real
_atom_type_scat_dispersion_imag
_atom_type_scat_source
C C 0.0033 0.0016 'International Tables Vol C Tables 4.2.6.8 and 6.1.1.4'
H H 0.0000 0.0000 'International Tables Vol C Tables 4.2.6.8 and 6.1.1.4'
N N 0.0061 0.0033 'International Tables Vol C Tables 4.2.6.8 and 6.1.1.4'
O O 0.0106 0.0060 'International Tables Vol C Tables 4.2.6.8 and 6.1.1.4'
Si Si 0.0817 0.0704 'International Tables Vol C Tables 4.2.6.8 and 6.1.1.4'
P P 0.1023 0.0942 'International Tables Vol C Tables 4.2.6.8 and 6.1.1.4'
Co Co 0.3494 0.9721 'International Tables Vol C Tables 4.2.6.8 and 6.1.1.4'

loop_
_geom_angle_atom_site_label_1
_geom_angle_atom_site_label_2
_geom_angle_atom_site_label_3
_geom_angle
_geom_angle_site_symmetry_1
_geom_angle_site_symmetry_3
_geom_angle_publ_flag
N3 Co1 N4 76.81(12) . . ?
O12 Co1 N4 86.51(11) 2_554 . ?
O12 Co1 N3 120.46(12) 2_554 . ?
O12 Co1 O8 129.91(12) 2_554 . ?
O1 Co1 N4 174.47(12) 3_665 . ?
O1 Co1 N3 97.85(12) 3_665 . ?
O1 Co1 O12 95.12(11) 3_665 2_554 ?
O1 Co1 O8 94.05(10) 3_665 . ?
O8 Co1 N4 88.92(10) . . ?
O8 Co1 N3 106.76(10) . . ?
N2 Co2 N1 75.68(16) . . ?
O13 Co2 N2 90.28(12) . . ?
O13 Co2 N1 90.42(13) . . ?
O13 Co2 O14 171.22(12) . . ?
O13 Co2 O7 87.23(11) . 1_556 ?
O14 Co2 N2 83.87(13) . . ?
O14 Co2 N1 94.45(12) . . ?
O5 Co2 N2 162.16(13) . . ?
O5 Co2 N1 87.70(14) . . ?
O5 Co2 O13 96.38(12) . . ?
O5 Co2 O14 91.12(12) . . ?
O5 Co2 O7 100.70(10) . 1_556 ?
O7 Co2 N2 96.12(12) 1_556 . ?
O7 Co2 N1 171.47(13) 1_556 . ?
O7 Co2 O14 86.89(10) 1_556 . ?
C1 Si1 C24 108.37(14) . . ?
C1 Si1 C13 110.31(14) . . ?
C1 Si1 C7 108.62(14) . . ?
C13 Si1 C24 108.08(14) . . ?
C13 Si1 C7 110.19(14) . . ?
C7 Si1 C24 111.26(14) . . ?
O2 P1 O3 111.2(2) . . ?
O2 P1 C4 110.02(17) . . ?
O3 P1 C4 104.19(16) . . ?
O1 P1 O2 113.30(19) . . ?
O1 P1 O3 110.20(17) . . ?
O1 P1 C4 107.48(15) . . ?
O4 P2 O6 105.42(15) . . ?
O4 P2 C10 106.90(15) . . ?
O6 P2 C10 105.26(16) . . ?
O5 P2 O4 115.61(15) . . ?
O5 P2 O6 113.28(16) . . ?
O5 P2 C10 109.67(16) . . ?
O11 P4 C21 106.64(17) . . ?
O12 P4 O11 114.5(2) . . ?
O12 P4 O10 115.22(17) . . ?
O12 P4 C21 106.44(16) . . ?
O10 P4 O11 105.73(18) . . ?
O10 P4 C21 107.82(15) . . ?
O9 P3 C16 103.06(14) . . ?
O8 P3 O9 110.36(13) . . ?
O8 P3 C16 108.57(14) . . ?
O7 P3 O9 111.21(13) . . ?
O7 P3 O8 113.90(13) . . ?
O7 P3 C16 109.13(13) . . ?
C34 N2 Co2 124.0(3) . . ?
C34 N2 C30 118.8(4) . . ?
C30 N2 Co2 116.9(3) . . ?
C29 N1 Co2 115.6(3) . . ?
C25 N1 Co2 124.5(4) . . ?
C25 N1 C29 119.9(4) . . ?
C44 N4 Co1 125.0(3) . . ?
C44 N4 C40 119.5(3) . . ?
C40 N4 Co1 115.5(2) . . ?
C35 N3 Co1 124.3(3) . . ?
C35 N3 C39 118.5(3) . . ?
C39 N3 Co1 116.3(2) . . ?
Co2 O13 H13A 107(4) . . ?
Co2 O13 H13B 130(5) . . ?
H13A O13 H13B 123(4) . . ?
Co2 O14 H14A 110(3) . . ?
Co2 O14 H14B 121(4) . . ?
H14A O14 H14B 108(5) . . ?
P4 O11 H11 109.5 . . ?
P4 O12 Co1 141.04(18) . 2_544 ?
P2 O6 H6 109.5 . . ?
P1 O3 H3 109.5 . . ?
P2 O5 Co2 140.76(16) . . ?
P3 O9 H9 109.5 . . ?
P1 O1 Co1 159.28(18) . 3_665 ?
P3 O8 Co1 134.54(14) . . ?
P3 O7 Co2 134.46(13) . 1_554 ?
C32 C31 H31 120.3 . . ?
C32 C31 C30 119.4(6) . . ?
C30 C31 H31 120.3 . . ?
C12 C11 H11A 119.7 . . ?
C10 C11 H11A 119.7 . . ?
C10 C11 C12 120.7(3) . . ?
C3 C2 H2 119.2 . . ?
C3 C2 C1 121.6(3) . . ?
C1 C2 H2 119.2 . . ?
C11 C12 H12 118.8 . . ?
C7 C12 C11 122.5(3) . . ?
C7 C12 H12 118.8 . . ?
C19 C20 H20 119.7 . . ?
C21 C20 H20 119.7 . . ?
C21 C20 C19 120.6(3) . . ?
C13 C14 H14 119.1 . . ?
C15 C14 H14 119.1 . . ?
C15 C14 C13 121.8(3) . . ?
C18 C17 H17 119.8 . . ?
C18 C17 C16 120.4(3) . . ?
C16 C17 H17 119.8 . . ?
C23 C22 H22 119.7 . . ?
C23 C22 C21 120.5(3) . . ?
C21 C22 H22 119.7 . . ?
C22 C23 H23 118.8 . . ?
C22 C23 C24 122.4(3) . . ?
C24 C23 H23 118.8 . . ?
C2 C3 H3A 119.8 . . ?
C4 C3 C2 120.3(3) . . ?
C4 C3 H3A 119.8 . . ?
C1 C6 H6A 119.1 . . ?
C1 C6 C5 121.8(3) . . ?
C5 C6 H6A 119.1 . . ?
C8 C9 H9A 119.5 . . ?
C10 C9 H9A 119.5 . . ?
C10 C9 C8 121.1(3) . . ?
C17 C18 H18 119.0 . . ?
C17 C18 C13 121.9(3) . . ?
C13 C18 H18 119.0 . . ?
C9 C8 H8 119.1 . . ?
C9 C8 C7 121.9(3) . . ?
C7 C8 H8 119.1 . . ?
C20 C19 H19 118.9 . . ?
C24 C19 C20 122.2(3) . . ?
C24 C19 H19 118.9 . . ?
C23 C24 Si1 118.6(3) . . ?
C19 C24 Si1 125.0(2) . . ?
C19 C24 C23 116.2(3) . . ?
C2 C1 Si1 119.9(3) . . ?
C6 C1 Si1 122.6(2) . . ?
C6 C1 C2 117.0(3) . . ?
C11 C10 P2 122.1(3) . . ?
C9 C10 P2 119.9(3) . . ?
C9 C10 C11 117.8(3) . . ?
C6 C5 H5 119.8 . . ?
C4 C5 C6 120.4(3) . . ?
C4 C5 H5 119.8 . . ?
C14 C13 Si1 121.6(2) . . ?
C18 C13 Si1 121.4(2) . . ?
C18 C13 C14 117.0(3) . . ?
C12 C7 Si1 123.7(2) . . ?
C12 C7 C8 115.7(3) . . ?
C8 C7 Si1 120.7(3) . . ?
C14 C15 H15 119.9 . . ?
C16 C15 C14 120.2(3) . . ?
C16 C15 H15 119.9 . . ?
C17 C16 P3 120.7(2) . . ?
C15 C16 P3 120.7(2) . . ?
C15 C16 C17 118.7(3) . . ?
C3 C4 P1 119.8(3) . . ?
C5 C4 P1 121.0(3) . . ?
C5 C4 C3 118.7(3) . . ?
C20 C21 P4 123.3(3) . . ?
C20 C21 C22 118.0(3) . . ?
C22 C21 P4 118.7(3) . . ?
C28 C27 H27 120.0 . . ?
C28 C27 C26 119.9(6) . . ?
C26 C27 H27 120.0 . . ?
C31 C32 H32 120.2 . . ?
C33 C32 C31 119.7(6) . . ?
C33 C32 H32 120.2 . . ?
N1 C29 C28 119.4(6) . . ?
N1 C29 C30 116.3(4) . . ?
C28 C29 C30 124.3(6) . . ?
N1 C25 H25 119.1 . . ?
N1 C25 C26 121.7(7) . . ?
C26 C25 H25 119.1 . . ?
C27 C28 C29 120.4(7) . . ?
C27 C28 H28 119.8 . . ?
C29 C28 H28 119.8 . . ?
N2 C34 H34 118.3 . . ?
N2 C34 C33 123.4(6) . . ?
C33 C34 H34 118.3 . . ?
N2 C30 C31 120.0(6) . . ?
N2 C30 C29 115.2(4) . . ?
C31 C30 C29 124.8(6) . . ?
C27 C26 C25 118.7(7) . . ?
C27 C26 H26 120.6 . . ?
C25 C26 H26 120.6 . . ?
C32 C33 C34 118.7(7) . . ?
C32 C33 H33 120.7 . . ?
C34 C33 H33 120.7 . . ?
C43 C42 H42 119.7 . . ?
C41 C42 H42 119.7 . . ?
C41 C42 C43 120.6(4) . . ?
N4 C44 H44 118.8 . . ?
N4 C44 C43 122.3(4) . . ?
C43 C44 H44 118.8 . . ?
C37 C38 H38 120.4 . . ?
C37 C38 C39 119.2(4) . . ?
C39 C38 H38 120.4 . . ?
C38 C37 H37 120.0 . . ?
C36 C37 C38 120.0(4) . . ?
C36 C37 H37 120.0 . . ?
C37 C36 H36 120.8 . . ?
C35 C36 C37 118.5(4) . . ?
C35 C36 H36 120.8 . . ?
C42 C43 C44 118.1(4) . . ?
C42 C43 H43 121.0 . . ?
C44 C43 H43 121.0 . . ?
C42 C41 H41 120.9 . . ?
C42 C41 C40 118.1(4) . . ?
C40 C41 H41 120.9 . . ?
N3 C35 C36 123.0(4) . . ?
N3 C35 H35 118.5 . . ?
C36 C35 H35 118.5 . . ?
N3 C39 C38 120.8(4) . . ?
N3 C39 C40 114.6(3) . . ?
C38 C39 C40 124.6(4) . . ?
N4 C40 C41 121.3(4) . . ?
N4 C40 C39 115.6(3) . . ?
C41 C40 C39 123.1(4) . . ?

loop_
_geom_bond_atom_site_label_1
_geom_bond_atom_site_label_2
_geom_bond_distance
_geom_bond_site_symmetry_2
_geom_bond_publ_flag
Co1 N4 2.127(3) . ?
Co1 N3 2.079(3) . ?
Co1 O12 1.984(3) 2_554 ?
Co1 O1 1.974(2) 3_665 ?
Co1 O8 2.032(2) . ?
Co2 N2 2.131(3) . ?
Co2 N1 2.155(3) . ?
Co2 O13 2.113(3) . ?
Co2 O14 2.131(3) . ?
Co2 O5 2.044(3) . ?
Co2 O7 2.115(2) 1_556 ?
Si1 C24 1.877(3) . ?
Si1 C1 1.863(3) . ?
Si1 C13 1.871(3) . ?
Si1 C7 1.876(3) . ?
P1 O2 1.505(3) . ?
P1 O3 1.550(3) . ?
P1 O1 1.479(3) . ?
P1 C4 1.799(3) . ?
P2 O4 1.507(3) . ?
P2 O6 1.563(3) . ?
P2 O5 1.488(3) . ?
P2 C10 1.814(3) . ?
P4 O11 1.535(3) . ?
P4 O12 1.486(3) . ?
P4 O10 1.505(3) . ?
P4 C21 1.806(3) . ?
P3 O9 1.555(2) . ?
P3 O8 1.509(2) . ?
P3 O7 1.509(2) . ?
P3 C16 1.808(3) . ?
N2 C34 1.332(6) . ?
N2 C30 1.339(6) . ?
N1 C29 1.338(6) . ?
N1 C25 1.333(6) . ?
N4 C44 1.326(5) . ?
N4 C40 1.333(5) . ?
N3 C35 1.340(5) . ?
N3 C39 1.358(5) . ?
O13 H13A 0.831(19) . ?
O13 H13B 0.87(2) . ?
O14 H14A 0.83(5) . ?
O14 H14B 0.83(6) . ?
O11 H11 0.8200 . ?
O6 H6 0.8200 . ?
O3 H3 0.8200 . ?
O9 H9 0.8200 . ?
C31 H31 0.9300 . ?
C31 C32 1.386(10) . ?
C31 C30 1.395(8) . ?
C11 H11A 0.9300 . ?
C11 C12 1.384(5) . ?
C11 C10 1.380(5) . ?
C2 H2 0.9300 . ?
C2 C3 1.387(5) . ?
C2 C1 1.399(5) . ?
C12 H12 0.9300 . ?
C12 C7 1.383(5) . ?
C20 H20 0.9300 . ?
C20 C19 1.393(5) . ?
C20 C21 1.377(5) . ?
C14 H14 0.9300 . ?
C14 C13 1.392(4) . ?
C14 C15 1.389(4) . ?
C17 H17 0.9300 . ?
C17 C18 1.381(5) . ?
C17 C16 1.389(5) . ?
C22 H22 0.9300 . ?
C22 C23 1.375(5) . ?
C22 C21 1.397(5) . ?
C23 H23 0.9300 . ?
C23 C24 1.394(5) . ?
C3 H3A 0.9300 . ?
C3 C4 1.386(5) . ?
C6 H6A 0.9300 . ?
C6 C1 1.379(5) . ?
C6 C5 1.394(5) . ?
C9 H9A 0.9300 . ?
C9 C8 1.385(5) . ?
C9 C10 1.373(5) . ?
C18 H18 0.9300 . ?
C18 C13 1.386(4) . ?
C8 H8 0.9300 . ?
C8 C7 1.397(4) . ?
C19 H19 0.9300 . ?
C19 C24 1.383(5) . ?
C5 H5 0.9300 . ?
C5 C4 1.381(5) . ?
C15 H15 0.9300 . ?
C15 C16 1.383(4) . ?
C27 H27 0.9300 . ?
C27 C28 1.347(11) . ?
C27 C26 1.350(11) . ?
C32 H32 0.9300 . ?
C32 C33 1.335(11) . ?
C29 C28 1.408(7) . ?
C29 C30 1.465(8) . ?
C25 H25 0.9300 . ?
C25 C26 1.395(7) . ?
C28 H28 0.9300 . ?
C34 H34 0.9300 . ?
C34 C33 1.372(7) . ?
C26 H26 0.9300 . ?
C33 H33 0.9300 . ?
C42 H42 0.9300 . ?
C42 C43 1.371(7) . ?
C42 C41 1.362(7) . ?
C44 H44 0.9300 . ?
C44 C43 1.382(6) . ?
C38 H38 0.9300 . ?
C38 C37 1.372(7) . ?
C38 C39 1.384(6) . ?
C37 H37 0.9300 . ?
C37 C36 1.371(7) . ?
C36 H36 0.9300 . ?
C36 C35 1.367(6) . ?
C43 H43 0.9300 . ?
C41 H41 0.9300 . ?
C41 C40 1.402(5) . ?
C35 H35 0.9300 . ?
C39 C40 1.468(5) . ?

loop_
_geom_torsion_atom_site_label_1
_geom_torsion_atom_site_label_2
_geom_torsion_atom_site_label_3
_geom_torsion_atom_site_label_4
_geom_torsion
_geom_torsion_site_symmetry_1
_geom_torsion_site_symmetry_2
_geom_torsion_site_symmetry_3
_geom_torsion_site_symmetry_4
_geom_torsion_publ_flag
Co1 N4 C44 C43 178.1(3) . . . . ?
Co1 N4 C40 C41 -178.7(3) . . . . ?
Co1 N4 C40 C39 1.3(4) . . . . ?
Co1 N3 C35 C36 -167.4(3) . . . . ?
Co1 N3 C39 C38 167.8(3) . . . . ?
Co1 N3 C39 C40 -12.0(4) . . . . ?
Co2 N2 C34 C33 173.5(4) . . . . ?
Co2 N2 C30 C31 -174.1(3) . . . . ?
Co2 N2 C30 C29 6.0(5) . . . . ?
Co2 N1 C29 C28 -178.5(3) . . . . ?
Co2 N1 C29 C30 0.4(5) . . . . ?
Co2 N1 C25 C26 178.9(4) . . . . ?
N2 C34 C33 C32 -0.6(9) . . . . ?
N1 C29 C28 C27 -0.1(8) . . . . ?
N1 C29 C30 N2 -4.2(6) . . . . ?
N1 C29 C30 C31 175.9(4) . . . . ?
N1 C25 C26 C27 -0.9(9) . . . . ?
N4 C44 C43 C42 0.5(7) . . . . ?
N3 C39 C40 N4 6.9(5) . . . . ?
N3 C39 C40 C41 -173.0(3) . . . . ?
O2 P1 O1 Co1 -52.6(6) . . . 3_665 ?
O2 P1 C4 C3 170.8(3) . . . . ?
O2 P1 C4 C5 -17.6(3) . . . . ?
O11 P4 O12 Co1 60.6(4) . . . 2_544 ?
O11 P4 C21 C20 -9.4(4) . . . . ?
O11 P4 C21 C22 171.7(3) . . . . ?
O12 P4 C21 C20 -132.1(3) . . . . ?
O12 P4 C21 C22 49.0(3) . . . . ?
O4 P2 O5 Co2 -19.6(3) . . . . ?
O4 P2 C10 C11 112.8(3) . . . . ?
O4 P2 C10 C9 -61.7(3) . . . . ?
O6 P2 O5 Co2 102.2(3) . . . . ?
O6 P2 C10 C11 1.0(4) . . . . ?
O6 P2 C10 C9 -173.5(3) . . . . ?
O3 P1 O1 Co1 72.7(6) . . . 3_665 ?
O3 P1 C4 C3 51.5(3) . . . . ?
O3 P1 C4 C5 -136.9(3) . . . . ?
O10 P4 O12 Co1 -62.3(4) . . . 2_544 ?
O10 P4 C21 C20 103.7(3) . . . . ?
O10 P4 C21 C22 -75.2(3) . . . . ?
O5 P2 C10 C11 -121.2(3) . . . . ?
O5 P2 C10 C9 64.3(3) . . . . ?
O9 P3 O8 Co1 54.8(2) . . . . ?
O9 P3 O7 Co2 77.2(2) . . . 1_554 ?
O9 P3 C16 C17 38.5(3) . . . . ?
O9 P3 C16 C15 -140.9(3) . . . . ?
O1 P1 C4 C3 -65.4(3) . . . . ?
O1 P1 C4 C5 106.1(3) . . . . ?
O8 P3 O7 Co2 -48.3(2) . . . 1_554 ?
O8 P3 C16 C17 155.5(3) . . . . ?
O8 P3 C16 C15 -23.8(3) . . . . ?
O7 P3 O8 Co1 -179.31(16) . . . . ?
O7 P3 C16 C17 -79.8(3) . . . . ?
O7 P3 C16 C15 100.8(3) . . . . ?
C31 C32 C33 C34 1.6(9) . . . . ?
C11 C12 C7 Si1 174.8(3) . . . . ?
C11 C12 C7 C8 -4.9(5) . . . . ?
C2 C3 C4 P1 169.0(3) . . . . ?
C2 C3 C4 C5 -2.8(6) . . . . ?
C12 C11 C10 P2 -169.8(3) . . . . ?
C12 C11 C10 C9 4.8(6) . . . . ?
C20 C19 C24 Si1 173.2(3) . . . . ?
C20 C19 C24 C23 -2.0(6) . . . . ?
C14 C15 C16 P3 177.6(3) . . . . ?
C14 C15 C16 C17 -1.8(5) . . . . ?
C17 C18 C13 Si1 177.3(3) . . . . ?
C17 C18 C13 C14 -1.2(5) . . . . ?
C22 C23 C24 Si1 -173.2(3) . . . . ?
C22 C23 C24 C19 2.2(6) . . . . ?
C23 C22 C21 P4 176.8(3) . . . . ?
C23 C22 C21 C20 -2.2(6) . . . . ?
C3 C2 C1 Si1 -167.1(3) . . . . ?
C3 C2 C1 C6 4.4(5) . . . . ?
C6 C5 C4 P1 -168.2(3) . . . . ?
C6 C5 C4 C3 3.5(5) . . . . ?
C9 C8 C7 Si1 -175.5(3) . . . . ?
C9 C8 C7 C12 4.1(5) . . . . ?
C18 C17 C16 P3 -177.5(3) . . . . ?
C18 C17 C16 C15 1.9(5) . . . . ?
C8 C9 C10 P2 169.2(3) . . . . ?
C8 C9 C10 C11 -5.5(6) . . . . ?
C19 C20 C21 P4 -176.5(3) . . . . ?
C19 C20 C21 C22 2.4(6) . . . . ?
C24 Si1 C1 C2 -52.9(3) . . . . ?
C24 Si1 C1 C6 136.1(3) . . . . ?
C24 Si1 C13 C14 128.2(3) . . . . ?
C24 Si1 C13 C18 -50.3(3) . . . . ?
C24 Si1 C7 C12 -60.5(3) . . . . ?
C24 Si1 C7 C8 119.1(3) . . . . ?
C1 Si1 C24 C23 -45.5(3) . . . . ?
C1 Si1 C24 C19 139.4(3) . . . . ?
C1 Si1 C13 C14 -113.5(3) . . . . ?
C1 Si1 C13 C18 68.0(3) . . . . ?
C1 Si1 C7 C12 -179.7(3) . . . . ?
C1 Si1 C7 C8 -0.1(3) . . . . ?
C1 C2 C3 C4 -1.3(6) . . . . ?
C1 C6 C5 C4 -0.2(5) . . . . ?
C10 P2 O5 Co2 -140.5(3) . . . . ?
C10 C11 C12 C7 0.5(6) . . . . ?
C10 C9 C8 C7 1.0(6) . . . . ?
C5 C6 C1 Si1 167.6(3) . . . . ?
C5 C6 C1 C2 -3.7(5) . . . . ?
C13 Si1 C24 C23 74.0(3) . . . . ?
C13 Si1 C24 C19 -101.0(3) . . . . ?
C13 Si1 C1 C2 -171.0(3) . . . . ?
C13 Si1 C1 C6 17.9(3) . . . . ?
C13 Si1 C7 C12 59.3(3) . . . . ?
C13 Si1 C7 C8 -121.0(3) . . . . ?
C13 C14 C15 C16 0.1(5) . . . . ?
C7 Si1 C24 C23 -164.9(3) . . . . ?
C7 Si1 C24 C19 20.1(3) . . . . ?
C7 Si1 C1 C2 68.1(3) . . . . ?
C7 Si1 C1 C6 -102.9(3) . . . . ?
C7 Si1 C13 C14 6.4(3) . . . . ?
C7 Si1 C13 C18 -172.1(3) . . . . ?
C15 C14 C13 Si1 -177.2(3) . . . . ?
C15 C14 C13 C18 1.3(5) . . . . ?
C16 P3 O8 Co1 -57.5(2) . . . . ?
C16 P3 O7 Co2 -169.76(18) . . . 1_554 ?
C16 C17 C18 C13 -0.3(6) . . . . ?
C4 P1 O1 Co1 -174.4(5) . . . 3_665 ?
C21 P4 O12 Co1 178.2(3) . . . 2_544 ?
C21 C20 C19 C24 -0.3(6) . . . . ?
C21 C22 C23 C24 -0.2(6) . . . . ?
C32 C31 C30 N2 0.8(7) . . . . ?
C32 C31 C30 C29 -179.3(5) . . . . ?
C29 N1 C25 C26 0.6(7) . . . . ?
C25 N1 C29 C28 -0.1(6) . . . . ?
C25 N1 C29 C30 178.8(4) . . . . ?
C28 C27 C26 C25 0.7(10) . . . . ?
C28 C29 C30 N2 174.7(4) . . . . ?
C28 C29 C30 C31 -5.2(7) . . . . ?
C34 N2 C30 C31 0.1(6) . . . . ?
C34 N2 C30 C29 -179.8(4) . . . . ?
C30 N2 C34 C33 -0.2(7) . . . . ?
C30 C31 C32 C33 -1.7(9) . . . . ?
C30 C29 C28 C27 -178.9(5) . . . . ?
C26 C27 C28 C29 -0.2(10) . . . . ?
C42 C41 C40 N4 0.5(6) . . . . ?
C42 C41 C40 C39 -179.5(4) . . . . ?
C44 N4 C40 C41 -0.2(5) . . . . ?
C44 N4 C40 C39 179.8(3) . . . . ?
C38 C37 C36 C35 -2.2(8) . . . . ?
C38 C39 C40 N4 -172.9(4) . . . . ?
C38 C39 C40 C41 7.1(6) . . . . ?
C37 C38 C39 N3 0.4(7) . . . . ?
C37 C38 C39 C40 -179.8(4) . . . . ?
C37 C36 C35 N3 0.6(7) . . . . ?
C43 C42 C41 C40 -0.3(7) . . . . ?
C41 C42 C43 C44 -0.2(7) . . . . ?
C35 N3 C39 C38 -1.9(5) . . . . ?
C35 N3 C39 C40 178.2(3) . . . . ?
C39 N3 C35 C36 1.5(6) . . . . ?
C39 C38 C37 C36 1.7(8) . . . . ?
C40 N4 C44 C43 -0.3(6) . . . . ?
